data_1511783
loop_
_publ_author_name
'Riley, Erin A.'
'Hess, Chelsea M.'
'Pioquinto, Jan Rey L.'
'Kaminsky, Werner'
'Kahr, Bart'
'Reid, Philip J.'

_publ_section_title
;
 Proton transfer and photoluminescence intermittency of single emitters in
 dyed crystals.
;
_journal_issue 16
_journal_name_full 'The journal of physical chemistry. B'
_journal_page_first 4313
_journal_page_last 4324
_journal_paper_doi 10.1021/jp306392e
_journal_volume 117
_journal_year 2013
_chemical_absolute_configuration ad
_chemical_formula_moiety 'C8 H5 K O4'
_chemical_formula_sum 'C8 H5 K O4'
_chemical_formula_weight 204.22
_chemical_name_common kap87
_chemical_name_systematic
;
 kap87
;
_space_group_IT_number 29
_symmetry_cell_setting orthorhombic
_symmetry_Int_Tables_number 29
_symmetry_space_group_name_Hall 'P 2c -2ac'
_symmetry_space_group_name_H-M 'P c a 21'
_atom_sites_solution_hydrogens geom
_atom_sites_solution_primary direct
_atom_sites_solution_secondary difmap
_audit_conform_dict_location ftp://ftp.iucr.org/pub/cif_core.dic
_audit_conform_dict_name cif_core.dic
_audit_conform_dict_version 2.4
_audit_creation_date 2010-11-05T09:13:09-00:00
_audit_creation_method 'WinGX routine CIF_UPDATE'
_cell_angle_alpha 90
_cell_angle_beta 90
_cell_angle_gamma 90
_cell_formula_units_Z 4
_cell_length_a 9.6172(6)
_cell_length_b 13.3264(10)
_cell_length_c 6.4876(4)
_cell_measurement_reflns_used 300
_cell_measurement_temperature 296(2)
_cell_measurement_theta_max 20
_cell_measurement_theta_min 3
_cell_volume 831.47(10)
_computing_cell_refinement 'SAINT (Bruker, 2007)'
_computing_data_collection 'APEX2 (Bruker, 2007)'
_computing_data_reduction 'SAINT (Bruker, 2007)'
_computing_molecular_graphics 'ORTEP-3 for Windows (Farrugia, 1997)'
_computing_publication_material 'SHELXL-97 (Sheldrick, 1997)'
_computing_structure_refinement 'SHELXL-97 (Sheldrick, 2008)'
_computing_structure_solution 'SHELXS97 (Sheldrick, 1997)'
_diffrn_ambient_temperature 296(2)
_diffrn_measured_fraction_theta_full 0.999
_diffrn_measured_fraction_theta_max 0.997
_diffrn_measurement_device_type 'Bruker APEXII CCD area-detector'
_diffrn_measurement_method '\f and \w scans'
_diffrn_radiation_monochromator graphite
_diffrn_radiation_type MoK\a
_diffrn_radiation_wavelength 0.71073
_diffrn_reflns_av_R_equivalents 0.0252
_diffrn_reflns_av_unetI/netI 0.0216
_diffrn_reflns_limit_h_max 12
_diffrn_reflns_limit_h_min -12
_diffrn_reflns_limit_k_max 17
_diffrn_reflns_limit_k_min -17
_diffrn_reflns_limit_l_max 8
_diffrn_reflns_limit_l_min -8
_diffrn_reflns_number 10398
_diffrn_reflns_theta_full 25
_diffrn_reflns_theta_max 28.34
_diffrn_reflns_theta_min 2.61
_diffrn_source 'fine-focus sealed tube'
_exptl_absorpt_coefficient_mu 0.613
_exptl_absorpt_correction_T_max 0.9412
_exptl_absorpt_correction_T_min 0.7914
_exptl_absorpt_correction_type multi-scan
_exptl_absorpt_process_details '(SADABS; Bruker, 2007)'
_exptl_crystal_colour colorless
_exptl_crystal_density_diffrn 1.631
_exptl_crystal_density_method 'not measured'
_exptl_crystal_description block
_exptl_crystal_F_000 416
_exptl_crystal_size_max 0.4
_exptl_crystal_size_mid 0.3
_exptl_crystal_size_min 0.1
_refine_diff_density_max 0.189
_refine_diff_density_min -0.242
_refine_diff_density_rms 0.035
_refine_ls_abs_structure_details 'Flack H D (1983), Acta Cryst. A39, 876-881'
_refine_ls_abs_structure_Flack 0.96(4)
_refine_ls_extinction_method none
_refine_ls_goodness_of_fit_ref 1.037
_refine_ls_hydrogen_treatment mixed
_refine_ls_matrix_type full
_refine_ls_number_parameters 139
_refine_ls_number_reflns 2058
_refine_ls_number_restraints 1
_refine_ls_restrained_S_all 1.037
_refine_ls_R_factor_all 0.032
_refine_ls_R_factor_gt 0.0271
_refine_ls_shift/su_max 0.001
_refine_ls_shift/su_mean 0
_refine_ls_structure_factor_coef Fsqd
_refine_ls_weighting_details 'calc w=1/[\s^2^(Fo^2^)+(0.0337P)^2^+0.0904P] where P=(Fo^2^+2Fc^2^)/3'
_refine_ls_weighting_scheme calc
_refine_ls_wR_factor_gt 0.0631
_refine_ls_wR_factor_ref 0.0653
_reflns_number_gt 1870
_reflns_number_total 2058
_reflns_threshold_expression >2\s(I)
_cod_data_source_file jp306392e_si_004.cif
_cod_data_source_block kap87_0ma
_cod_database_code 1511783

loop_
_symmetry_equiv_pos_as_xyz
'x, y, z'
'-x, -y, z+1/2'
'-x+1/2, y, z+1/2'
'x+1/2, -y, z'

loop_
_atom_site_label
_atom_site_type_symbol
_atom_site_fract_x
_atom_site_fract_y
_atom_site_fract_z
_atom_site_U_iso_or_equiv
_atom_site_adp_type
_atom_site_occupancy
_atom_site_symmetry_multiplicity
_atom_site_calc_flag
C1 C 0.44024(17) 0.21098(13) 0.2983(2) 0.0341(4) Uani 1 1 d
C2 C 0.4362(2) 0.11621(15) 0.2121(3) 0.0438(4) Uani 1 1 d
C3 C 0.5464(3) 0.05077(16) 0.2377(4) 0.0501(5) Uani 1 1 d
C4 C 0.6613(2) 0.08091(16) 0.3479(3) 0.0472(5) Uani 1 1 d
C5 C 0.66764(19) 0.17501(15) 0.4313(3) 0.0403(4) Uani 1 1 d
C6 C 0.55746(16) 0.24181(13) 0.4088(3) 0.0309(3) Uani 1 1 d
C7 C 0.56806(14) 0.34279(12) 0.5114(3) 0.0318(3) Uani 1 1 d
C8 C 0.32203(19) 0.28266(14) 0.2676(3) 0.0353(4) Uani 1 1 d
O1 O 0.49956(12) 0.35644(10) 0.6757(2) 0.0404(3) Uani 1 1 d
O2 O 0.64435(12) 0.40650(10) 0.4317(2) 0.0462(3) Uani 1 1 d
O3 O 0.20172(14) 0.23771(11) 0.2545(2) 0.0456(3) Uani 1 1 d
O4 O 0.33869(14) 0.37251(10) 0.2554(2) 0.0494(4) Uani 1 1 d
K001 K 0.59943(4) 0.46071(3) 0.02360(8) 0.04613(12) Uani 1 1 d
H2 H 0.356(2) 0.0982(15) 0.138(4) 0.048(6) Uiso 1 1 d
H3 H 0.542(3) -0.010(2) 0.186(4) 0.057(7) Uiso 1 1 d
H1 H 0.133(3) 0.280(2) 0.240(5) 0.088(11) Uiso 1 1 d
H4 H 0.733(2) 0.0330(14) 0.362(4) 0.043(6) Uiso 1 1 d
H5 H 0.746(2) 0.1938(12) 0.505(4) 0.040(5) Uiso 1 1 d

loop_
_atom_site_aniso_label
_atom_site_aniso_U_11
_atom_site_aniso_U_22
_atom_site_aniso_U_33
_atom_site_aniso_U_23
_atom_site_aniso_U_13
_atom_site_aniso_U_12
C1 0.0350(8) 0.0387(10) 0.0287(8) 0.0002(7) 0.0000(7) -0.0006(7)
C2 0.0515(11) 0.0407(10) 0.0391(10) -0.0027(8) -0.0035(8) -0.0059(8)
C3 0.0668(14) 0.0373(11) 0.0461(11) -0.0048(9) 0.0052(10) 0.0062(10)
C4 0.0498(11) 0.0492(12) 0.0425(10) 0.0044(9) 0.0063(9) 0.0179(9)
C5 0.0332(8) 0.0510(11) 0.0368(8) 0.0049(9) -0.0008(8) 0.0061(7)
C6 0.0297(7) 0.0373(9) 0.0258(8) 0.0027(7) 0.0023(7) -0.0010(6)
C7 0.0238(6) 0.0408(8) 0.0309(8) 0.0031(8) -0.0061(8) -0.0011(5)
C8 0.0347(9) 0.0411(10) 0.0301(8) -0.0020(7) -0.0057(6) -0.0006(7)
O1 0.0392(6) 0.0467(7) 0.0353(6) -0.0062(6) 0.0042(5) -0.0050(6)
O2 0.0380(6) 0.0486(8) 0.0520(8) 0.0054(7) 0.0019(6) -0.0134(6)
O3 0.0335(6) 0.0483(8) 0.0551(9) 0.0053(7) -0.0110(6) -0.0033(6)
O4 0.0448(7) 0.0381(7) 0.0654(9) 0.0001(7) -0.0149(6) -0.0006(6)
K001 0.0464(2) 0.0538(2) 0.03818(19) 0.0018(2) 0.0022(2) 0.01730(17)

loop_
_atom_type_symbol
_atom_type_description
_atom_type_scat_dispersion_real
_atom_type_scat_dispersion_imag
_atom_type_scat_source
C C 0.0033 0.0016 'International Tables Vol C Tables 4.2.6.8 and 6.1.1.4'
H H 0 0 'International Tables Vol C Tables 4.2.6.8 and 6.1.1.4'
O O 0.0106 0.006 'International Tables Vol C Tables 4.2.6.8 and 6.1.1.4'
K K 0.2009 0.2494 'International Tables Vol C Tables 4.2.6.8 and 6.1.1.4'

loop_
_geom_angle_atom_site_label_1
_geom_angle_atom_site_label_2
_geom_angle_atom_site_label_3
_geom_angle
_geom_angle_site_symmetry_1
_geom_angle_site_symmetry_3
C2 C1 C6 119.94(16) . .
C2 C1 C8 120.49(16) . .
C6 C1 C8 119.53(16) . .
C3 C2 C1 120.41(19) . .
C3 C2 H2 122.0(13) . .
C1 C2 H2 117.6(13) . .
C4 C3 C2 119.6(2) . .
C4 C3 H3 120.5(16) . .
C2 C3 H3 119.9(16) . .
C5 C4 C3 120.60(19) . .
C5 C4 H4 123.4(13) . .
C3 C4 H4 116.0(13) . .
C4 C5 C6 120.76(19) . .
C4 C5 H5 119.3(11) . .
C6 C5 H5 120.0(11) . .
C5 C6 C1 118.68(16) . .
C5 C6 C7 118.29(15) . .
C1 C6 C7 122.98(14) . .
O2 C7 O1 124.23(17) . .
O2 C7 C6 118.01(16) . .
O1 C7 C6 117.75(14) . .
O2 C7 K001 74.73(10) . 2_665
O1 C7 K001 65.38(9) . 2_665
C6 C7 K001 137.50(10) . 2_665
O4 C8 O3 124.52(18) . .
O4 C8 C1 122.61(16) . .
O3 C8 C1 112.87(15) . .
C7 O1 K001 90.31(10) . 2_665
C7 O1 K001 124.57(10) . 1_556
K001 O1 K001 88.22(4) 2_665 1_556
C7 O2 K001 130.45(12) . 3_655
C7 O2 K001 119.02(12) . .
K001 O2 K001 106.83(5) 3_655 .
C7 O2 K001 81.84(9) . 2_665
K001 O2 K001 121.63(5) 3_655 2_665
K001 O2 K001 85.09(4) . 2_665
C8 O3 H1 113(2) . .
C8 O4 K001 138.58(13) . 2_665
C8 O4 K001 120.36(12) . .
K001 O4 K001 80.58(3) 2_665 .
O2 K001 O2 89.94(4) 3_654 .
O2 K001 O1 129.56(4) 3_654 2_664
O2 K001 O1 86.75(4) . 2_664
O2 K001 O1 90.13(4) 3_654 1_554
O2 K001 O1 133.45(4) . 1_554
O1 K001 O1 126.59(3) 2_664 1_554
O2 K001 O4 83.22(4) 3_654 2_664
O2 K001 O4 138.00(4) . 2_664
O1 K001 O4 67.15(4) 2_664 2_664
O1 K001 O4 88.12(4) 1_554 2_664
O2 K001 O2 148.00(5) 3_654 2_664
O2 K001 O2 117.69(5) . 2_664
O1 K001 O2 44.71(3) 2_664 2_664
O1 K001 O2 82.26(4) 1_554 2_664
O4 K001 O2 65.58(4) 2_664 2_664
O2 K001 C7 135.82(4) 3_654 2_664
O2 K001 C7 109.11(5) . 2_664
O1 K001 C7 24.31(5) 2_664 2_664
O1 K001 C7 102.75(5) 1_554 2_664
O4 K001 C7 55.70(4) 2_664 2_664
O2 K001 C7 23.43(4) 2_664 2_664
O2 K001 O4 138.55(4) 3_654 .
O2 K001 O4 64.66(4) . .
O1 K001 O4 83.44(4) 2_664 .
O1 K001 O4 85.82(4) 1_554 .
O4 K001 O4 137.68(2) 2_664 .
O2 K001 O4 72.10(4) 2_664 .
C7 K001 O4 85.01(4) 2_664 .
O2 K001 K001 110.07(4) 3_654 2_664
O2 K001 K001 159.50(3) . 2_664
O1 K001 K001 83.84(3) 2_664 2_664
O1 K001 K001 45.64(3) 1_554 2_664
O4 K001 K001 52.69(3) 2_664 2_664
O2 K001 K001 45.09(3) 2_664 2_664
C7 K001 K001 59.62(4) 2_664 2_664
O4 K001 K001 96.12(3) . 2_664
O2 K001 K001 135.93(4) 3_654 2_665
O2 K001 K001 49.82(3) . 2_665
O1 K001 K001 46.14(3) 2_664 2_665
O1 K001 K001 129.04(3) 1_554 2_665
O4 K001 K001 113.27(3) 2_664 2_665
O2 K001 K001 67.92(3) 2_664 2_665
C7 K001 K001 62.42(4) 2_664 2_665
O4 K001 K001 46.73(3) . 2_665
K001 K001 K001 112.183(18) 2_664 2_665
O2 K001 K001 63.01(4) 3_654 3_655
O2 K001 K001 35.47(2) . 3_655
O1 K001 K001 87.91(3) 2_664 3_655
O1 K001 K001 145.50(3) 1_554 3_655
O4 K001 K001 108.21(3) 2_664 3_655
O2 K001 K001 132.01(3) 2_664 3_655
C7 K001 K001 111.59(4) 2_664 3_655
O4 K001 K001 100.02(3) . 3_655
K001 K001 K001 160.906(16) 2_664 3_655
K001 K001 K001 72.950(5) 2_665 3_655
O2 K001 K001 37.70(3) 3_654 3_654
O2 K001 K001 127.40(3) . 3_654
O1 K001 K001 119.34(3) 2_664 3_654
O1 K001 K001 68.26(3) 1_554 3_654
O4 K001 K001 54.03(3) 2_664 3_654
O2 K001 K001 111.88(3) 2_664 3_654
C7 K001 K001 109.25(3) 2_664 3_654
O4 K001 K001 152.36(3) . 3_654
K001 K001 K001 72.950(5) 2_664 3_654
K001 K001 K001 160.906(16) 2_665 3_654
K001 K001 K001 96.483(16) 3_655 3_654

loop_
_geom_bond_atom_site_label_1
_geom_bond_atom_site_label_2
_geom_bond_distance
_geom_bond_site_symmetry_2
C1 C2 1.382(3) .
C1 C6 1.397(2) .
C1 C8 1.498(2) .
C2 C3 1.383(3) .
C2 H2 0.94(2) .
C3 C4 1.376(3) .
C3 H3 0.88(3) .
C4 C5 1.367(3) .
C4 H4 0.94(2) .
C5 C6 1.392(2) .
C5 H5 0.93(2) .
C6 C7 1.505(2) .
C7 O2 1.235(2) .
C7 O1 1.266(2) .
C7 K001 3.0755(16) 2_665
C8 O4 1.211(2) .
C8 O3 1.306(2) .
O1 K001 2.7960(14) 2_665
O1 K001 2.8193(13) 1_556
O2 K001 2.6361(12) 3_655
O2 K001 2.7783(16) .
O2 K001 2.9972(14) 2_665
O3 H1 0.87(3) .
O4 K001 2.8847(15) 2_665
O4 K001 3.1514(16) .
K001 O2 2.6361(12) 3_654
K001 O1 2.7960(14) 2_664
K001 O1 2.8193(13) 1_554
K001 O4 2.8847(15) 2_664
K001 O2 2.9972(14) 2_664
K001 C7 3.0755(16) 2_664
K001 K001 3.9085(4) 2_664
K001 K001 3.9085(4) 2_665
K001 K001 4.3485(5) 3_655
K001 K001 4.3485(5) 3_654
